data_2201365
loop_
_publ_author_name
'Rani, Asha'
'Saha, Ajay Prakash'
'Prasad, Satya Murti'

_publ_section_title
;
 2-(2-Methoxyphenylhydrazono)-3-oxobutanoic acid
;
_journal_issue 8
_journal_name_full 'Acta Crystallographica Section E'
_journal_page_first o805
_journal_page_last o806
_journal_paper_doi 10.1107/S1600536802010255
_journal_volume 58
_journal_year 2002
_chemical_formula_iupac 'C11 H12 N2 O4'
_chemical_formula_moiety 'C11 H12 N2 O4'
_chemical_formula_sum 'C11 H12 N2 O4'
_chemical_formula_weight 236.23
_chemical_name_systematic
;
2-(2-Methoxyphenylhydrazono)-3-oxo-butanoic acid
;
_space_group_IT_number 2
_symmetry_cell_setting triclinic
_symmetry_space_group_name_Hall '-P 1'
_symmetry_space_group_name_H-M 'P -1'
_atom_sites_solution_hydrogens geom
_atom_sites_solution_primary direct
_atom_sites_solution_secondary difmap
_audit_creation_method SHELXL-97
_cell_angle_alpha 111.17(3)
_cell_angle_beta 95.85(4)
_cell_angle_gamma 102.97(3)
_cell_formula_units_Z 4
_cell_length_a 8.105(3)
_cell_length_b 11.065(2)
_cell_length_c 14.163(4)
_cell_measurement_reflns_used 25
_cell_measurement_temperature 293(2)
_cell_measurement_theta_max 11.01
_cell_measurement_theta_min 8.41
_cell_volume 1130.6(7)
_computing_cell_refinement 'CAD-4 EXPRESS'
_computing_data_collection 'CAD-4 EXPRESS (Enraf-Nonius, 1994)'
_computing_data_reduction 'MolEN (Fair, 1990)'
_computing_molecular_graphics 'ORTEP-3 (Farrugia, 1997)'
_computing_publication_material SHELXL97
_computing_structure_refinement 'SHELXL97 (Sheldrick, 1997)'
_computing_structure_solution 'SHELXS97 (Sheldrick, 1997)'
_diffrn_ambient_temperature 293(2)
_diffrn_measured_fraction_theta_full 0.999
_diffrn_measured_fraction_theta_max 0.999
_diffrn_measurement_device 'Enraf-Nonius CAD-4'
_diffrn_measurement_method \w-2\q
_diffrn_radiation_monochromator graphite
_diffrn_radiation_source 'fine-focus sealed tube'
_diffrn_radiation_type MoK\a
_diffrn_radiation_wavelength 0.71073
_diffrn_reflns_av_R_equivalents 0.042
_diffrn_reflns_av_sigmaI/netI 0.8264
_diffrn_reflns_limit_h_max 9
_diffrn_reflns_limit_h_min 0
_diffrn_reflns_limit_k_max 12
_diffrn_reflns_limit_k_min -13
_diffrn_reflns_limit_l_max 16
_diffrn_reflns_limit_l_min -16
_diffrn_reflns_number 4142
_diffrn_reflns_theta_full 24.96
_diffrn_reflns_theta_max 24.96
_diffrn_reflns_theta_min 2.04
_diffrn_standards_decay_% 0.0
_diffrn_standards_interval_count 50
_diffrn_standards_number 3
_exptl_absorpt_coefficient_mu 0.107
_exptl_absorpt_correction_type none
_exptl_crystal_colour 'clear light yellow'
_exptl_crystal_density_diffrn 1.388
_exptl_crystal_density_method 'not measured'
_exptl_crystal_description 'elongated needle'
_exptl_crystal_F_000 496
_exptl_crystal_size_max 0.33
_exptl_crystal_size_mid 0.25
_exptl_crystal_size_min 0.05
_refine_diff_density_max 0.18
_refine_diff_density_min -0.13
_refine_ls_extinction_method none
_refine_ls_goodness_of_fit_ref 0.88
_refine_ls_hydrogen_treatment constr
_refine_ls_matrix_type full
_refine_ls_number_parameters 309
_refine_ls_number_reflns 3962
_refine_ls_number_restraints 0
_refine_ls_restrained_S_all 0.88
_refine_ls_R_factor_all 0.113
_refine_ls_R_factor_gt 0.046
_refine_ls_shift/su_max <0.001
_refine_ls_shift/su_mean <0.001
_refine_ls_structure_factor_coef Fsqd
_refine_ls_weighting_details 'calc w = 1/[\s^2^(Fo^2^)+(0.0719P)^2^] where P = (Fo^2^+2Fc^2^)/3'
_refine_ls_weighting_scheme calc
_refine_ls_wR_factor_gt 0.111
_refine_ls_wR_factor_ref 0.122
_reflns_number_gt 2114
_reflns_number_total 3962
_reflns_threshold_expression I>2\s(I)
_cod_data_source_file ci6118.cif
_cod_data_source_block I
_cod_original_cell_volume 1130.6(6)
_cod_database_code 2201365
_cod_database_fobs_code 2201365

loop_
_symmetry_equiv_pos_as_xyz
'x, y, z'
'-x, -y, -z'

loop_
_atom_site_label
_atom_site_fract_x
_atom_site_fract_y
_atom_site_fract_z
_atom_site_U_iso_or_equiv
_atom_site_adp_type
_atom_site_calc_flag
_atom_site_refinement_flags
_atom_site_occupancy
_atom_site_disorder_assembly
_atom_site_disorder_group
_atom_site_type_symbol
O1 0.37034(19) -0.00055(15) 0.66001(12) 0.0661(4) Uani d . 1 . . O
O2 0.2691(2) 0.20041(17) 0.50280(13) 0.0758(5) Uani d . 1 . . O
O3 0.1358(2) 0.31415(18) 0.43816(13) 0.0833(5) Uani d . 1 . . O
H3O 0.0449 0.3350 0.4395 0.125 Uiso calc R 1 . . H
O4 -0.1577(2) 0.33469(17) 0.48138(13) 0.0758(5) Uani d . 1 . . O
N1 0.1271(2) 0.11462(15) 0.63415(12) 0.0490(4) Uani d . 1 . . N
H1N 0.2136 0.1201 0.6039 0.059 Uiso calc R 1 . . H
N2 -0.0001(2) 0.16030(16) 0.61250(12) 0.0479(4) Uani d . 1 . . N
C1 0.1218(3) 0.05626(19) 0.70745(15) 0.0491(5) Uani d . 1 . . C
C2 0.2501(3) -0.0054(2) 0.72026(16) 0.0517(5) Uani d . 1 . . C
C3 0.2467(3) -0.0654(2) 0.79047(18) 0.0628(6) Uani d . 1 . . C
H3 0.3314 -0.1069 0.7996 0.075 Uiso calc R 1 . . H
C4 0.1183(3) -0.0639(2) 0.84700(19) 0.0699(7) Uani d . 1 . . C
H4 0.1157 -0.1055 0.8935 0.084 Uiso calc R 1 . . H
C5 -0.0066(3) -0.0010(2) 0.83513(18) 0.0677(7) Uani d . 1 . . C
H5 -0.0924 0.0002 0.8740 0.081 Uiso calc R 1 . . H
C6 -0.0046(3) 0.0596(2) 0.76637(17) 0.0583(6) Uani d . 1 . . C
H6 -0.0880 0.1029 0.7592 0.070 Uiso calc R 1 . . H
C7 0.0015(2) 0.22091(19) 0.54830(15) 0.0468(5) Uani d . 1 . . C
C8 0.1456(3) 0.2438(2) 0.49468(17) 0.0597(6) Uani d . 1 . . C
C9 -0.1499(3) 0.2692(2) 0.53534(16) 0.0559(6) Uani d . 1 . . C
C10 -0.2947(3) 0.2370(3) 0.58675(19) 0.0746(7) Uani d . 1 . . C
H10A -0.3868 0.2703 0.5675 0.112 Uiso calc R 1 . . H
H10B -0.2548 0.2791 0.6604 0.112 Uiso calc R 1 . . H
H10C -0.3359 0.1409 0.5656 0.112 Uiso calc R 1 . . H
C11 0.5090(3) -0.0582(2) 0.6730(2) 0.0762(7) Uani d . 1 . . C
H11A 0.5842 -0.0484 0.6265 0.114 Uiso calc R 1 . . H
H11B 0.4621 -0.1523 0.6583 0.114 Uiso calc R 1 . . H
H11C 0.5730 -0.0124 0.7429 0.114 Uiso calc R 1 . . H
O1' 0.5158(2) 0.51711(17) 0.28300(13) 0.0788(5) Uani d . 1 . . O
O2' 0.3233(2) 0.7098(2) 0.14893(15) 0.0945(6) Uani d . 1 . . O
O3' 0.2915(3) 0.8208(2) 0.05051(15) 0.1104(7) Uani d . 1 . . O
H3'O 0.3392 0.8399 0.0074 0.166 Uiso calc R 1 . . H
O4' 0.5048(3) 0.83538(18) -0.06765(14) 0.0980(6) Uani d . 1 . . O
N1' 0.5984(2) 0.62061(16) 0.14815(13) 0.0570(5) Uani d . 1 . . N
H1'N 0.5093 0.6293 0.1752 0.068 Uiso calc R 1 . . H
N2' 0.6277(2) 0.66395(16) 0.07590(13) 0.0533(5) Uani d . 1 . . N
C1' 0.7133(3) 0.5592(2) 0.18197(16) 0.0559(6) Uani d . 1 . . C
C2' 0.6687(3) 0.5049(2) 0.25389(18) 0.0633(6) Uani d . 1 . . C
C3' 0.7770(4) 0.4421(2) 0.2874(2) 0.0787(8) Uani d . 1 . . C
H3' 0.7486 0.4044 0.3346 0.094 Uiso calc R 1 . . H
C4' 0.9271(4) 0.4353(3) 0.2509(2) 0.0881(9) Uani d . 1 . . C
H4' 0.9992 0.3925 0.2735 0.106 Uiso calc R 1 . . H
C5' 0.9715(4) 0.4907(3) 0.1818(2) 0.0857(8) Uani d . 1 . . C
H5' 1.0739 0.4863 0.1583 0.103 Uiso calc R 1 . . H
C6' 0.8645(3) 0.5531(2) 0.14681(19) 0.0704(7) Uani d . 1 . . C
H6' 0.8944 0.5908 0.0998 0.085 Uiso calc R 1 . . H
C7' 0.5276(3) 0.7248(2) 0.04380(16) 0.0561(6) Uani d . 1 . . C
C8' 0.3735(3) 0.7500(3) 0.0852(2) 0.0740(7) Uani d . 1 . . C
C9' 0.5841(3) 0.7712(2) -0.03530(17) 0.0669(7) Uani d . 1 . . C
C10' 0.7367(4) 0.7383(3) -0.0766(2) 0.0846(8) Uani d . 1 . . C
H10D 0.7515 0.7683 -0.1317 0.127 Uiso calc R 1 . . H
H10E 0.7194 0.6425 -0.1023 0.127 Uiso calc R 1 . . H
H10F 0.8380 0.7830 -0.0225 0.127 Uiso calc R 1 . . H
C11' 0.4609(4) 0.4578(3) 0.3535(2) 0.1015(10) Uani d . 1 . . C
H11D 0.3524 0.4730 0.3680 0.152 Uiso calc R 1 . . H
H11E 0.5460 0.4982 0.4166 0.152 Uiso calc R 1 . . H
H11F 0.4476 0.3624 0.3231 0.152 Uiso calc R 1 . . H

loop_
_atom_site_aniso_label
_atom_site_aniso_U_11
_atom_site_aniso_U_22
_atom_site_aniso_U_33
_atom_site_aniso_U_12
_atom_site_aniso_U_13
_atom_site_aniso_U_23
O1 0.0603(9) 0.0762(11) 0.0852(11) 0.0387(8) 0.0227(8) 0.0448(9)
O2 0.0603(10) 0.1012(13) 0.0879(12) 0.0366(10) 0.0281(9) 0.0505(11)
O3 0.0780(12) 0.1078(14) 0.0968(13) 0.0299(10) 0.0299(10) 0.0720(12)
O4 0.0805(11) 0.0900(12) 0.0879(12) 0.0397(9) 0.0154(9) 0.0614(11)
N1 0.0462(10) 0.0523(10) 0.0587(11) 0.0233(8) 0.0120(8) 0.0274(9)
N2 0.0494(10) 0.0480(10) 0.0522(10) 0.0220(8) 0.0089(8) 0.0219(9)
C1 0.0519(12) 0.0428(12) 0.0538(13) 0.0147(10) 0.0016(10) 0.0221(11)
C2 0.0503(12) 0.0485(12) 0.0589(14) 0.0194(10) 0.0066(11) 0.0221(11)
C3 0.0675(15) 0.0599(14) 0.0718(16) 0.0300(12) 0.0062(12) 0.0332(13)
C4 0.0815(18) 0.0740(17) 0.0719(16) 0.0293(14) 0.0131(14) 0.0452(14)
C5 0.0687(15) 0.0807(17) 0.0756(16) 0.0330(13) 0.0234(13) 0.0462(15)
C6 0.0560(13) 0.0642(14) 0.0659(15) 0.0286(11) 0.0109(11) 0.0318(13)
C7 0.0501(12) 0.0459(12) 0.0478(12) 0.0167(10) 0.0079(10) 0.0208(11)
C8 0.0555(14) 0.0643(15) 0.0622(15) 0.0165(12) 0.0093(11) 0.0291(13)
C9 0.0586(13) 0.0608(14) 0.0552(13) 0.0251(11) 0.0065(11) 0.0270(12)
C10 0.0594(14) 0.108(2) 0.0856(18) 0.0463(14) 0.0231(13) 0.0558(16)
C11 0.0611(15) 0.0851(18) 0.099(2) 0.0422(13) 0.0178(13) 0.0417(16)
O1' 0.0853(12) 0.0904(13) 0.0804(12) 0.0193(10) 0.0200(10) 0.0583(11)
O2' 0.0907(13) 0.1254(16) 0.0956(14) 0.0535(12) 0.0373(11) 0.0571(13)
O3' 0.1262(17) 0.1416(18) 0.1036(15) 0.0908(15) 0.0272(13) 0.0614(14)
O4' 0.1442(18) 0.0932(14) 0.0799(13) 0.0532(13) 0.0088(11) 0.0526(12)
N1' 0.0687(12) 0.0561(11) 0.0580(11) 0.0226(9) 0.0142(9) 0.0327(10)
N2' 0.0682(12) 0.0469(10) 0.0491(10) 0.0175(9) 0.0108(9) 0.0233(9)
C1' 0.0712(15) 0.0439(12) 0.0525(13) 0.0176(11) 0.0025(11) 0.0208(11)
C2' 0.0771(17) 0.0495(13) 0.0593(14) 0.0088(12) -0.0045(13) 0.0272(12)
C3' 0.096(2) 0.0599(16) 0.0784(18) 0.0115(15) -0.0118(16) 0.0392(14)
C4' 0.099(2) 0.0660(17) 0.100(2) 0.0333(16) -0.0077(18) 0.0356(17)
C5' 0.0867(19) 0.0826(19) 0.098(2) 0.0444(16) 0.0153(16) 0.0363(18)
C6' 0.0832(18) 0.0652(16) 0.0755(17) 0.0321(14) 0.0191(14) 0.0347(14)
C7' 0.0708(15) 0.0524(13) 0.0510(13) 0.0250(12) 0.0091(11) 0.0234(11)
C8' 0.0887(19) 0.0788(18) 0.0644(16) 0.0383(15) 0.0117(15) 0.0319(15)
C9' 0.0996(19) 0.0524(14) 0.0513(14) 0.0221(13) 0.0033(13) 0.0265(12)
C10' 0.103(2) 0.092(2) 0.0699(17) 0.0239(17) 0.0310(16) 0.0444(16)
C11' 0.113(2) 0.118(2) 0.093(2) 0.0158(19) 0.0294(18) 0.072(2)

loop_
_atom_type_symbol
_atom_type_description
_atom_type_scat_dispersion_real
_atom_type_scat_dispersion_imag
_atom_type_scat_source
C C 0.0181 0.0091 'International Tables Vol C Tables 4.2.6.8 and 6.1.1.4'
H H 0.0000 0.0000 'International Tables Vol C Tables 4.2.6.8 and 6.1.1.4'
N N 0.0311 0.0180 'International Tables Vol C Tables 4.2.6.8 and 6.1.1.4'
O O 0.0492 0.0322 'International Tables Vol C Tables 4.2.6.8 and 6.1.1.4'

loop_
_geom_angle_atom_site_label_1
_geom_angle_atom_site_label_2
_geom_angle_atom_site_label_3
_geom_angle
C2 O1 C11 117.62(17)
C8 O3 H3O 109.5
N2 N1 C1 119.37(17)
N2 N1 H1N 120.3
C1 N1 H1N 120.3
N1 N2 C7 121.97(17)
C6 C1 C2 120.14(19)
C6 C1 N1 122.01(18)
C2 C1 N1 117.85(19)
O1 C2 C3 125.39(18)
O1 C2 C1 115.42(18)
C3 C2 C1 119.2(2)
C4 C3 C2 120.1(2)
C4 C3 H3 120.0
C2 C3 H3 120.0
C3 C4 C5 120.4(2)
C3 C4 H4 119.8
C5 C4 H4 119.8
C6 C5 C4 120.2(2)
C6 C5 H5 119.9
C4 C5 H5 119.9
C5 C6 C1 119.9(2)
C5 C6 H6 120.0
C1 C6 H6 120.0
N2 C7 C9 114.61(18)
N2 C7 C8 123.68(18)
C9 C7 C8 121.68(18)
O2 C8 O3 120.9(2)
O2 C8 C7 121.9(2)
O3 C8 C7 117.2(2)
O4 C9 C7 120.2(2)
O4 C9 C10 120.52(19)
C7 C9 C10 119.24(18)
C9 C10 H10A 109.5
C9 C10 H10B 109.5
H10A C10 H10B 109.5
C9 C10 H10C 109.5
H10A C10 H10C 109.5
H10B C10 H10C 109.5
O1 C11 H11A 109.5
O1 C11 H11B 109.5
H11A C11 H11B 109.5
O1 C11 H11C 109.5
H11A C11 H11C 109.5
H11B C11 H11C 109.5
C2' O1' C11' 117.3(2)
C8' O3' H3'O 109.5
N2' N1' C1' 119.73(19)
N2' N1' H1'N 120.1
C1' N1' H1'N 120.1
N1' N2' C7' 122.04(19)
C6' C1' C2' 120.6(2)
C6' C1' N1' 122.0(2)
C2' C1' N1' 117.4(2)
O1' C2' C3' 125.8(2)
O1' C2' C1' 115.3(2)
C3' C2' C1' 118.9(3)
C4' C3' C2' 120.0(3)
C4' C3' H3' 120.0
C2' C3' H3' 120.0
C5' C4' C3' 120.8(2)
C5' C4' H4' 119.6
C3' C4' H4' 119.6
C4' C5' C6' 120.1(3)
C4' C5' H5' 120.0
C6' C5' H5' 120.0
C1' C6' C5' 119.6(2)
C1' C6' H6' 120.2
C5' C6' H6' 120.2
N2' C7' C9' 114.5(2)
N2' C7' C8' 123.7(2)
C9' C7' C8' 121.8(2)
O2' C8' O3' 120.5(3)
O2' C8' C7' 122.5(2)
O3' C8' C7' 117.0(2)
O4' C9' C7' 120.2(2)
O4' C9' C10' 120.5(2)
C7' C9' C10' 119.2(2)
C9' C10' H10D 109.5
C9' C10' H10E 109.5
H10D C10' H10E 109.5
C9' C10' H10F 109.5
H10D C10' H10F 109.5
H10E C10' H10F 109.5
O1' C11' H11D 109.5
O1' C11' H11E 109.5
H11D C11' H11E 109.5
O1' C11' H11F 109.5
H11D C11' H11F 109.5
H11E C11' H11F 109.5

loop_
_geom_bond_atom_site_label_1
_geom_bond_atom_site_label_2
_geom_bond_site_symmetry_2
_geom_bond_distance
_geom_bond_publ_flag
O1 C2 . 1.364(3) ?
O1 C11 . 1.438(2) ?
O2 C8 . 1.216(3) yes
O3 C8 . 1.311(3) yes
O3 H3O . 0.82 ?
O4 C9 . 1.234(2) yes
N1 N2 . 1.302(2) yes
N1 C1 . 1.406(2) yes
N1 H1N . 0.86 ?
N2 C7 . 1.310(2) yes
C1 C6 . 1.384(3) ?
C1 C2 . 1.396(3) ?
C2 C3 . 1.380(3) ?
C3 C4 . 1.376(3) ?
C3 H3 . 0.93 ?
C4 C5 . 1.380(3) ?
C4 H4 . 0.93 ?
C5 C6 . 1.366(3) ?
C5 H5 . 0.93 ?
C6 H6 . 0.93 ?
C7 C9 . 1.465(3) yes
C7 C8 . 1.481(3) yes
C9 C10 . 1.486(3) ?
C10 H10A . 0.96 ?
C10 H10B . 0.96 ?
C10 H10C . 0.96 ?
C11 H11A . 0.96 ?
C11 H11B . 0.96 ?
C11 H11C . 0.96 ?
O1' C2' . 1.365(3) ?
O1' C11' . 1.435(3) ?
O2' C8' . 1.209(3) yes
O3' C8' . 1.319(3) yes
O3' H3'O . 0.82 ?
O4' C9' . 1.228(3) yes
N1' N2' . 1.299(2) yes
N1' C1' . 1.409(3) yes
N1' H1'N . 0.86 ?
N2' C7' . 1.308(3) yes
C1' C6' . 1.375(3) ?
C1' C2' . 1.396(3) ?
C2' C3' . 1.380(3) ?
C3' C4' . 1.376(4) ?
C3' H3' . 0.93 ?
C4' C5' . 1.367(4) ?
C4' H4' . 0.93 ?
C5' C6' . 1.379(3) ?
C5' H5' . 0.93 ?
C6' H6' . 0.93 ?
C7' C9' . 1.464(3) yes
C7' C8' . 1.473(3) yes
C9' C10' . 1.483(4) ?
C10' H10D . 0.96 ?
C10' H10E . 0.96 ?
C10' H10F . 0.96 ?
C11' H11D . 0.96 ?
C11' H11E . 0.96 ?
C11' H11F . 0.96 ?

loop_
_geom_hbond_atom_site_label_D
_geom_hbond_atom_site_label_H
_geom_hbond_atom_site_label_A
_geom_hbond_distance_DH
_geom_hbond_distance_HA
_geom_hbond_distance_DA
_geom_hbond_angle_DHA
N1 H1N O2 0.86 1.98 2.628(2) 132
O3 H3O O4 0.82 1.80 2.554(2) 152
N1' H1'N O2' 0.86 1.98 2.633(3) 132
O3' H3'O O4' 0.82 1.79 2.544(3) 152

loop_
_geom_torsion_atom_site_label_1
_geom_torsion_atom_site_label_2
_geom_torsion_atom_site_label_3
_geom_torsion_atom_site_label_4
_geom_torsion
_geom_torsion_publ_flag
C1 N1 N2 C7 176.95(17) ?
N2 N1 C1 C6 -7.6(3) yes
N2 N1 C1 C2 172.86(17) ?
C11 O1 C2 C3 -2.4(3) yes
C11 O1 C2 C1 177.75(19) ?
C6 C1 C2 O1 -178.67(19) ?
N1 C1 C2 O1 0.9(3) ?
C6 C1 C2 C3 1.5(3) ?
N1 C1 C2 C3 -179.01(19) ?
O1 C2 C3 C4 -180.0(2) ?
C1 C2 C3 C4 -0.1(3) ?
C2 C3 C4 C5 -0.9(4) ?
C3 C4 C5 C6 0.5(4) ?
C4 C5 C6 C1 0.9(4) ?
C2 C1 C6 C5 -1.8(3) ?
N1 C1 C6 C5 178.6(2) ?
N1 N2 C7 C9 -178.31(17) ?
N1 N2 C7 C8 -0.1(3) ?
N2 C7 C8 O2 4.2(3) ?
C9 C7 C8 O2 -177.8(2) ?
N2 C7 C8 O3 -175.3(2) ?
C9 C7 C8 O3 2.7(3) ?
N2 C7 C9 O4 175.8(2) ?
C8 C7 C9 O4 -2.4(3) ?
N2 C7 C9 C10 -5.0(3) ?
C8 C7 C9 C10 176.8(2) ?
C1' N1' N2' C7' -178.14(19) ?
N2' N1' C1' C6' 5.4(3) yes
N2' N1' C1' C2' -175.06(19) ?
C11' O1' C2' C3' -1.0(3) yes
C11' O1' C2' C1' 177.5(2) ?
C6' C1' C2' O1' 179.9(2) ?
N1' C1' C2' O1' 0.4(3) ?
C6' C1' C2' C3' -1.5(3) ?
N1' C1' C2' C3' 179.0(2) ?
O1' C2' C3' C4' 179.2(2) ?
C1' C2' C3' C4' 0.8(4) ?
C2' C3' C4' C5' 0.3(4) ?
C3' C4' C5' C6' -0.7(4) ?
C2' C1' C6' C5' 1.1(3) ?
N1' C1' C6' C5' -179.4(2) ?
C4' C5' C6' C1' 0.0(4) ?
N1' N2' C7' C9' 177.82(18) ?
N1' N2' C7' C8' -0.2(3) ?
N2' C7' C8' O2' -3.7(4) ?
C9' C7' C8' O2' 178.4(3) ?
N2' C7' C8' O3' 175.4(2) ?
C9' C7' C8' O3' -2.4(3) ?
N2' C7' C9' O4' -176.5(2) ?
C8' C7' C9' O4' 1.5(4) ?
N2' C7' C9' C10' 4.2(3) ?
C8' C7' C9' C10' -177.8(2) ?

loop_
_cod_related_entry_id
_cod_related_entry_database
_cod_related_entry_code
1 ChemSpider 24731647
